data_7122289
loop_
_publ_author_name
'Jacquot de Rouville, Henri-Pierre'
'Zorn, Nathalie'
'Leize-Wagner, Emmanuelle'
'Heitz, Val\'erie'

_publ_section_title
;
 Entwined dimer formation from self-complementary bis-acridiniums.
;
_journal_issue 78
_journal_name_full 'Chemical communications (Cambridge, England)'
_journal_page_first 10966
_journal_page_last 10969
_journal_paper_doi 10.1039/c8cc05958f
_journal_volume 54
_journal_year 2018
_chemical_formula_moiety '2(C45 H33 N3), 4(F6 P), C2 H3 N'
_chemical_formula_sum 'C92 H69 F24 N7 P4'
_chemical_formula_weight 1852.42
_space_group_crystal_system monoclinic
_space_group_IT_number 14
_space_group_name_Hall '-P 2ybc'
_space_group_name_H-M_alt 'P 1 21/c 1'
_symmetry_space_group_name_Hall '-P 2ybc'
_symmetry_space_group_name_H-M 'P 1 21/c 1'
_atom_sites_solution_hydrogens geom
_atom_sites_solution_primary direct
_atom_sites_solution_secondary difmap
_audit_creation_method SHELXL-2014/7
_audit_update_record
;
2018-07-16 deposited with the CCDC.
2018-09-03 downloaded from the CCDC.
;
_cell_angle_alpha 90
_cell_angle_beta 113.746(2)
_cell_angle_gamma 90
_cell_formula_units_Z 4
_cell_length_a 12.8107(4)
_cell_length_b 27.4670(10)
_cell_length_c 25.2827(10)
_cell_measurement_reflns_used 9632
_cell_measurement_temperature 173(2)
_cell_measurement_theta_max 27.87
_cell_measurement_theta_min 2.18
_cell_volume 8143.1(5)
_computing_cell_refinement 'Bruker SAINT'
_computing_data_collection 'Bruker APEX2'
_computing_data_reduction 'Bruker SAINT'
_computing_molecular_graphics 'Mercury (Macrae et al., 2008)'
_computing_publication_material 'SHELXL-2014/7 (Sheldrick 2014)'
_computing_structure_refinement 'SHELXL-2014/7 (Sheldrick, 2014)'
_computing_structure_solution 'SHELXT 2014/5 (Sheldrick, 2014)'
_diffrn_ambient_temperature 173(2)
_diffrn_measured_fraction_theta_full 1.000
_diffrn_measured_fraction_theta_max 0.996
_diffrn_measurement_device_type 'Bruker APEX-II CCD'
_diffrn_measurement_method '\f and \w scans'
_diffrn_radiation_monochromator triumph
_diffrn_radiation_type MoK\a
_diffrn_radiation_wavelength 0.71073
_diffrn_reflns_av_R_equivalents 0.0471
_diffrn_reflns_av_unetI/netI 0.0464
_diffrn_reflns_Laue_measured_fraction_full 1.000
_diffrn_reflns_Laue_measured_fraction_max 0.996
_diffrn_reflns_limit_h_max 16
_diffrn_reflns_limit_h_min -16
_diffrn_reflns_limit_k_max 35
_diffrn_reflns_limit_k_min -36
_diffrn_reflns_limit_l_max 33
_diffrn_reflns_limit_l_min -33
_diffrn_reflns_number 87028
_diffrn_reflns_point_group_measured_fraction_full 1.000
_diffrn_reflns_point_group_measured_fraction_max 0.996
_diffrn_reflns_theta_full 25.242
_diffrn_reflns_theta_max 28.037
_diffrn_reflns_theta_min 1.151
_diffrn_source 'sealed tube'
_exptl_absorpt_coefficient_mu 0.202
_exptl_absorpt_correction_T_max 0.7456
_exptl_absorpt_correction_T_min 0.6655
_exptl_absorpt_correction_type multi-scan
_exptl_absorpt_process_details sadabs
_exptl_crystal_colour orange
_exptl_crystal_density_diffrn 1.511
_exptl_crystal_description prism
_exptl_crystal_F_000 3784
_exptl_crystal_size_max 0.360
_exptl_crystal_size_mid 0.340
_exptl_crystal_size_min 0.280
_refine_diff_density_max 1.153
_refine_diff_density_min -1.228
_refine_diff_density_rms 0.133
_refine_ls_extinction_method none
_refine_ls_goodness_of_fit_ref 1.019
_refine_ls_hydrogen_treatment mixed
_refine_ls_matrix_type full
_refine_ls_number_parameters 1092
_refine_ls_number_reflns 19650
_refine_ls_number_restraints 4
_refine_ls_restrained_S_all 1.023
_refine_ls_R_factor_all 0.1478
_refine_ls_R_factor_gt 0.0977
_refine_ls_shift/su_max 0.000
_refine_ls_shift/su_mean 0.000
_refine_ls_structure_factor_coef Fsqd
_refine_ls_weighting_details 'w=1/[\s^2^(Fo^2^)+(0.1202P)^2^+25.2627P] where P=(Fo^2^+2Fc^2^)/3'
_refine_ls_weighting_scheme calc
_refine_ls_wR_factor_gt 0.2449
_refine_ls_wR_factor_ref 0.2863
_reflns_Friedel_coverage 0.000
_reflns_number_gt 12443
_reflns_number_total 19650
_reflns_threshold_expression 'I > 2\s(I)'
_cod_data_source_file c8cc05958f2.cif
_cod_data_source_block vhjrd180205
_cod_depositor_comments 'Adding full bibliography for 7122289.cif.'
_cod_database_code 7122289
_shelx_shelxl_version_number 2014/7
_shelx_space_group_comment
;
The symmetry employed for this shelxl refinement is uniquely defined
by the following loop, which should always be used as a source of
symmetry information in preference to the above space-group names.
They are only intended as comments.
;
_shelx_estimated_absorpt_t_min 0.931
_shelx_estimated_absorpt_t_max 0.946

loop_
_space_group_symop_operation_xyz
'x, y, z'
'-x, y+1/2, -z+1/2'
'-x, -y, -z'
'x, -y-1/2, z-1/2'

loop_
_atom_site_label
_atom_site_type_symbol
_atom_site_fract_x
_atom_site_fract_y
_atom_site_fract_z
_atom_site_U_iso_or_equiv
_atom_site_adp_type
_atom_site_occupancy
_atom_site_site_symmetry_order
_atom_site_calc_flag
_atom_site_refinement_flags_posn
_atom_site_refinement_flags_adp
_atom_site_refinement_flags_occupancy
_atom_site_disorder_assembly
_atom_site_disorder_group
C1 C 0.8067(4) 0.33231(16) 0.35499(19) 0.0370(9) Uani 1 1 d . . . . .
C2 C 0.8108(5) 0.37346(18) 0.3220(2) 0.0516(12) Uani 1 1 d . . . . .
H2 H 0.8578 0.4005 0.3402 0.062 Uiso 1 1 calc R U . . .
C3 C 0.7473(5) 0.3739(2) 0.2644(2) 0.0575(14) Uani 1 1 d . . . . .
H3 H 0.7527 0.4012 0.2425 0.069 Uiso 1 1 calc R U . . .
C4 C 0.6736(5) 0.3356(2) 0.2359(2) 0.0530(13) Uani 1 1 d . . . . .
H4 H 0.6288 0.3375 0.1955 0.064 Uiso 1 1 calc R U . . .
C5 C 0.6669(4) 0.29612(18) 0.26618(19) 0.0407(10) Uani 1 1 d . . . . .
H5 H 0.6166 0.2704 0.2467 0.049 Uiso 1 1 calc R U . . .
C6 C 0.7337(4) 0.29235(16) 0.32666(18) 0.0340(9) Uani 1 1 d . . . . .
C7 C 0.7290(4) 0.25150(16) 0.35850(18) 0.0349(9) Uani 1 1 d . . . . .
C8 C 0.7926(4) 0.25082(17) 0.41874(19) 0.0393(10) Uani 1 1 d . . . . .
C9 C 0.7877(5) 0.2108(2) 0.4531(2) 0.0520(13) Uani 1 1 d . . . . .
H9 H 0.7393 0.1840 0.4353 0.062 Uiso 1 1 calc R U . . .
C10 C 0.8514(6) 0.2101(2) 0.5112(3) 0.0670(18) Uani 1 1 d . . . . .
H10 H 0.8470 0.1833 0.5339 0.080 Uiso 1 1 calc R U . . .
C11 C 0.9238(6) 0.2498(3) 0.5371(2) 0.0685(18) Uani 1 1 d . . . . .
H11 H 0.9692 0.2490 0.5774 0.082 Uiso 1 1 calc R U . . .
C12 C 0.9307(5) 0.2891(2) 0.5062(2) 0.0580(14) Uani 1 1 d . . . . .
H12 H 0.9798 0.3154 0.5251 0.070 Uiso 1 1 calc R U . . .
C13 C 0.8645(4) 0.29115(18) 0.44549(19) 0.0405(10) Uani 1 1 d . . . . .
C14 C 0.9464(5) 0.3714(2) 0.4425(2) 0.0624(15) Uani 1 1 d . . . . .
H14A H 0.9006 0.4006 0.4401 0.094 Uiso 1 1 calc R U . . .
H14B H 0.9982 0.3777 0.4234 0.094 Uiso 1 1 calc R U . . .
H14C H 0.9909 0.3632 0.4832 0.094 Uiso 1 1 calc R U . . .
C15 C 0.6566(4) 0.20853(16) 0.3289(2) 0.0374(9) Uani 1 1 d . . . . .
C16 C 0.5488(5) 0.2031(2) 0.3279(3) 0.076(2) Uani 1 1 d . . . . .
H16 H 0.5192 0.2267 0.3457 0.091 Uiso 1 1 calc R U . . .
C17 C 0.4840(5) 0.1629(2) 0.3007(4) 0.092(3) Uani 1 1 d . . . . .
H17 H 0.4094 0.1592 0.2997 0.110 Uiso 1 1 calc R U . . .
C18 C 0.5263(4) 0.12815(19) 0.2751(3) 0.0575(15) Uani 1 1 d . . . . .
H18 H 0.4810 0.1006 0.2571 0.069 Uiso 1 1 calc R U . . .
C19 C 0.6345(3) 0.13306(14) 0.27559(17) 0.0291(8) Uani 1 1 d . . . . .
C20 C 0.6994(3) 0.17374(14) 0.30322(16) 0.0280(8) Uani 1 1 d . . . . .
H20 H 0.7740 0.1776 0.3044 0.034 Uiso 1 1 calc R U . . .
C21 C 0.6793(3) 0.09677(14) 0.24659(15) 0.0265(7) Uani 1 1 d . . . . .
C22 C 0.6063(3) 0.06438(16) 0.20604(18) 0.0364(9) Uani 1 1 d . . . . .
H22 H 0.5267 0.0650 0.1965 0.044 Uiso 1 1 calc R U . . .
C23 C 0.6517(4) 0.03157(18) 0.1800(2) 0.0449(11) Uani 1 1 d . . . . .
H23 H 0.6034 0.0092 0.1523 0.054 Uiso 1 1 calc R U . . .
C24 C 0.7677(4) 0.03130(16) 0.19429(19) 0.0381(10) Uani 1 1 d . . . . .
H24 H 0.8001 0.0086 0.1769 0.046 Uiso 1 1 calc R U . . .
C25 C 0.8366(3) 0.06485(13) 0.23464(15) 0.0256(7) Uani 1 1 d . . . . .
C26 C 0.9624(3) 0.06616(13) 0.25093(14) 0.0242(7) Uani 1 1 d . . . . .
C27 C 1.0130(4) 0.03789(15) 0.22202(16) 0.0330(9) Uani 1 1 d . . . . .
H27 H 0.9669 0.0172 0.1914 0.040 Uiso 1 1 calc R U . . .
C28 C 1.1299(4) 0.03948(17) 0.23731(18) 0.0401(10) Uani 1 1 d . . . . .
H28 H 1.1628 0.0201 0.2170 0.048 Uiso 1 1 calc R U . . .
C29 C 1.1987(4) 0.06918(17) 0.28199(18) 0.0371(10) Uani 1 1 d . . . . .
H29 H 1.2785 0.0706 0.2919 0.044 Uiso 1 1 calc R U . . .
C30 C 1.1500(3) 0.09690(14) 0.31226(15) 0.0265(7) Uani 1 1 d . . . . .
C31 C 1.0323(3) 0.09556(13) 0.29646(15) 0.0233(7) Uani 1 1 d . . . . .
H31 H 0.9995 0.1149 0.3169 0.028 Uiso 1 1 calc R U . . .
C32 C 1.2222(3) 0.12900(14) 0.36083(16) 0.0256(7) Uani 1 1 d . . . . .
C33 C 1.2471(3) 0.17682(14) 0.35028(17) 0.0288(8) Uani 1 1 d . . . . .
C34 C 1.2029(4) 0.19606(17) 0.29316(19) 0.0369(9) Uani 1 1 d . . . . .
H34 H 1.1565 0.1762 0.2617 0.044 Uiso 1 1 calc R U . . .
C35 C 1.2265(4) 0.24262(19) 0.2830(2) 0.0491(12) Uani 1 1 d . . . . .
H35 H 1.1967 0.2551 0.2447 0.059 Uiso 1 1 calc R U . . .
C36 C 1.2949(4) 0.27197(18) 0.3294(3) 0.0504(13) Uani 1 1 d . . . . .
H36 H 1.3102 0.3045 0.3219 0.061 Uiso 1 1 calc R U . . .
C37 C 1.3399(4) 0.25522(17) 0.3846(2) 0.0439(11) Uani 1 1 d . . . . .
H37 H 1.3869 0.2759 0.4151 0.053 Uiso 1 1 calc R U . . .
C38 C 1.3171(3) 0.20711(15) 0.39697(19) 0.0325(9) Uani 1 1 d . . . . .
C39 C 1.3264(3) 0.14457(14) 0.46449(17) 0.0301(8) Uani 1 1 d . . . . .
C40 C 1.3554(4) 0.12952(17) 0.52175(19) 0.0412(10) Uani 1 1 d . . . . .
H40 H 1.3941 0.1512 0.5528 0.049 Uiso 1 1 calc R U . . .
C41 C 1.3281(4) 0.08384(18) 0.53274(19) 0.0442(11) Uani 1 1 d . . . . .
H41 H 1.3454 0.0744 0.5715 0.053 Uiso 1 1 calc R U . . .
C42 C 1.2743(4) 0.05011(16) 0.48759(19) 0.0391(10) Uani 1 1 d . . . . .
H42 H 1.2615 0.0176 0.4964 0.047 Uiso 1 1 calc R U . . .
C43 C 1.2410(3) 0.06412(14) 0.43188(17) 0.0295(8) Uani 1 1 d . . . . .
H43 H 1.2030 0.0416 0.4017 0.035 Uiso 1 1 calc R U . . .
C44 C 1.2625(3) 0.11248(13) 0.41819(16) 0.0246(7) Uani 1 1 d . . . . .
C45 C 1.4353(5) 0.21996(19) 0.5007(2) 0.0542(13) Uani 1 1 d . . . . .
H45A H 1.3906 0.2397 0.5164 0.081 Uiso 1 1 calc R U . . .
H45B H 1.4795 0.2414 0.4865 0.081 Uiso 1 1 calc R U . . .
H45C H 1.4873 0.1988 0.5312 0.081 Uiso 1 1 calc R U . . .
C46 C 0.7676(4) -0.03380(15) 0.31538(19) 0.0390(10) Uani 1 1 d . . . . .
C47 C 0.8090(5) -0.06751(17) 0.2862(2) 0.0542(14) Uani 1 1 d . . . . .
H47 H 0.7585 -0.0900 0.2596 0.065 Uiso 1 1 calc R U . . .
C48 C 0.9214(5) -0.06741(19) 0.2964(2) 0.0582(14) Uani 1 1 d . . . . .
H48 H 0.9482 -0.0902 0.2765 0.070 Uiso 1 1 calc R U . . .
C49 C 0.9992(4) -0.03511(17) 0.3350(2) 0.0443(11) Uani 1 1 d . . . . .
H49 H 1.0773 -0.0360 0.3411 0.053 Uiso 1 1 calc R U . . .
C50 C 0.9616(4) -0.00237(15) 0.36381(17) 0.0319(8) Uani 1 1 d . . . . .
H50 H 1.0145 0.0197 0.3900 0.038 Uiso 1 1 calc R U . . .
C51 C 0.8458(3) -0.00033(14) 0.35576(16) 0.0282(8) Uani 1 1 d . . . . .
C52 C 0.8072(3) 0.03196(14) 0.38639(15) 0.0259(7) Uani 1 1 d . . . . .
C53 C 0.6933(3) 0.02967(15) 0.38011(17) 0.0317(8) Uani 1 1 d . . . . .
C54 C 0.6512(4) 0.05915(19) 0.41336(19) 0.0425(11) Uani 1 1 d . . . . .
H54 H 0.6987 0.0833 0.4385 0.051 Uiso 1 1 calc R U . . .
C55 C 0.5421(4) 0.0527(2) 0.4092(2) 0.0598(15) Uani 1 1 d . . . . .
H55 H 0.5148 0.0716 0.4325 0.072 Uiso 1 1 calc R U . . .
C56 C 0.4705(4) 0.0183(3) 0.3704(3) 0.0661(18) Uani 1 1 d . . . . .
H56 H 0.3954 0.0141 0.3683 0.079 Uiso 1 1 calc R U . . .
C57 C 0.5047(4) -0.0090(2) 0.3362(3) 0.0577(15) Uani 1 1 d . . . . .
H57 H 0.4534 -0.0313 0.3097 0.069 Uiso 1 1 calc R U . . .
C58 C 0.6172(3) -0.00421(16) 0.3397(2) 0.0406(11) Uani 1 1 d . . . . .
C59 C 0.5721(5) -0.0629(2) 0.2600(3) 0.081(2) Uani 1 1 d . . . . .
H59A H 0.5542 -0.0922 0.2768 0.121 Uiso 1 1 calc R U . . .
H59B H 0.6051 -0.0722 0.2327 0.121 Uiso 1 1 calc R U . . .
H59C H 0.5022 -0.0441 0.2398 0.121 Uiso 1 1 calc R U . . .
C60 C 0.8886(3) 0.06751(14) 0.42726(15) 0.0260(7) Uani 1 1 d . . . . .
C61 C 0.9342(4) 0.05844(16) 0.48671(17) 0.0358(9) Uani 1 1 d . . . . .
H61 H 0.9107 0.0306 0.5014 0.043 Uiso 1 1 calc R U . . .
C62 C 1.0132(4) 0.09011(17) 0.52373(18) 0.0402(10) Uani 1 1 d . . . . .
H62 H 1.0447 0.0838 0.5641 0.048 Uiso 1 1 calc R U . . .
C63 C 1.0474(4) 0.13100(16) 0.50310(17) 0.0346(9) Uani 1 1 d . . . . .
H63 H 1.1030 0.1521 0.5293 0.042 Uiso 1 1 calc R U . . .
C64 C 1.0006(3) 0.14157(14) 0.44371(15) 0.0246(7) Uani 1 1 d . . . . .
C65 C 0.9216(3) 0.10887(13) 0.40624(15) 0.0226(7) Uani 1 1 d . . . . .
H65 H 0.8901 0.1150 0.3658 0.027 Uiso 1 1 calc R U . . .
C66 C 1.0313(3) 0.18731(13) 0.42174(15) 0.0228(7) Uani 1 1 d . . . . .
C67 C 1.1049(3) 0.22114(14) 0.45974(17) 0.0306(8) Uani 1 1 d . . . . .
H67 H 1.1398 0.2145 0.5000 0.037 Uiso 1 1 calc R U . . .
C68 C 1.1266(4) 0.26417(15) 0.43827(19) 0.0355(9) Uani 1 1 d . . . . .
H68 H 1.1758 0.2878 0.4636 0.043 Uiso 1 1 calc R U . . .
C69 C 1.0763(3) 0.27273(15) 0.37984(19) 0.0335(9) Uani 1 1 d . . . . .
H69 H 1.0906 0.3022 0.3643 0.040 Uiso 1 1 calc R U . . .
C70 C 1.0039(3) 0.23749(13) 0.34350(16) 0.0255(7) Uani 1 1 d . . . . .
C71 C 0.9488(3) 0.24520(14) 0.27979(17) 0.0280(8) Uani 1 1 d . . . . .
C72 C 0.9518(4) 0.29128(17) 0.2563(2) 0.0450(11) Uani 1 1 d . . . . .
H72 H 0.9890 0.3176 0.2812 0.054 Uiso 1 1 calc R U . . .
C73 C 0.9012(5) 0.2985(2) 0.1976(2) 0.0605(15) Uani 1 1 d . . . . .
H73 H 0.9047 0.3298 0.1823 0.073 Uiso 1 1 calc R U . . .
C74 C 0.8456(5) 0.26139(19) 0.1606(2) 0.0511(13) Uani 1 1 d . . . . .
H74 H 0.8091 0.2672 0.1202 0.061 Uiso 1 1 calc R U . . .
C75 C 0.8430(4) 0.21514(16) 0.18252(17) 0.0349(9) Uani 1 1 d . . . . .
C76 C 0.8942(3) 0.20725(14) 0.24205(16) 0.0293(8) Uani 1 1 d . . . . .
H76 H 0.8918 0.1757 0.2570 0.035 Uiso 1 1 calc R U . . .
C77 C 0.7863(4) 0.17384(16) 0.14243(16) 0.0377(10) Uani 1 1 d . . . . .
C78 C 0.8522(6) 0.1431(2) 0.1229(2) 0.0631(7) Uani 1 1 d . . . . .
C79 C 0.9717(5) 0.1503(2) 0.1408(2) 0.0631(7) Uani 1 1 d . . . . .
H79 H 1.0084 0.1767 0.1657 0.076 Uiso 1 1 calc R U . . .
C80 C 1.0340(6) 0.1193(2) 0.1224(2) 0.0631(7) Uani 1 1 d . . . . .
H80 H 1.1138 0.1238 0.1344 0.076 Uiso 1 1 calc R U . . .
C81 C 0.9782(6) 0.0810(2) 0.0858(2) 0.0631(7) Uani 1 1 d . . . . .
H81 H 1.0221 0.0596 0.0734 0.076 Uiso 1 1 calc R U . . .
C82 C 0.8658(6) 0.0728(2) 0.0670(2) 0.0631(7) Uani 1 1 d . . . . .
H82 H 0.8319 0.0460 0.0421 0.076 Uiso 1 1 calc R U . . .
C83 C 0.7973(6) 0.1045(2) 0.0848(2) 0.0631(7) Uani 1 1 d . . . . .
C84 C 0.6159(5) 0.1269(2) 0.0848(2) 0.0535(5) Uani 1 1 d . . . . .
C85 C 0.4980(5) 0.1189(2) 0.0675(2) 0.0535(5) Uani 1 1 d . . . . .
H85 H 0.4622 0.0928 0.0421 0.064 Uiso 1 1 calc R U . . .
C86 C 0.4352(5) 0.1478(2) 0.0866(2) 0.0535(5) Uani 1 1 d . . . . .
H86 H 0.3561 0.1415 0.0749 0.064 Uiso 1 1 calc R U . . .
C87 C 0.4863(5) 0.1878(2) 0.1240(2) 0.0535(5) Uani 1 1 d . . . . .
H87 H 0.4411 0.2086 0.1364 0.064 Uiso 1 1 calc R U . . .
C88 C 0.5998(5) 0.1961(2) 0.1419(2) 0.0535(5) Uani 1 1 d . . . . .
H88 H 0.6335 0.2225 0.1672 0.064 Uiso 1 1 calc R U . . .
C89 C 0.6697(5) 0.1660(2) 0.1236(2) 0.0535(5) Uani 1 1 d . . . . .
C91 C 0.4148(5) 0.6600(2) 0.5785(3) 0.0621(16) Uani 1 1 d . . . . .
C90 C 0.6281(8) 0.0575(3) 0.0252(3) 0.087(2) Uani 1 1 d . . . . .
H90A H 0.6861 0.0392 0.0174 0.19(5) Uiso 1 1 calc R . . . .
H90B H 0.5727 0.0713 -0.0109 0.17(4) Uiso 1 1 calc R . . . .
H90C H 0.5889 0.0356 0.0419 0.12(3) Uiso 1 1 calc R . . . .
C92 C 0.4647(5) 0.6351(2) 0.6328(3) 0.0719(17) Uani 1 1 d . . . . .
H92A H 0.5265 0.6140 0.6329 0.108 Uiso 1 1 calc R U . . .
H92B H 0.4064 0.6152 0.6384 0.108 Uiso 1 1 calc R U . . .
H92C H 0.4952 0.6589 0.6641 0.108 Uiso 1 1 calc R U . . .
N1 N 0.8699(3) 0.33014(14) 0.41346(16) 0.0404(9) Uani 1 1 d . . . . .
N2 N 0.7925(3) 0.09723(11) 0.26017(12) 0.0233(6) Uani 1 1 d . . . . .
N3 N 1.3570(3) 0.18950(12) 0.45225(15) 0.0336(7) Uani 1 1 d . . . . .
N4 N 0.6557(3) -0.03253(14) 0.30698(18) 0.0480(10) Uani 1 1 d . . . . .
N5 N 0.9822(2) 0.19535(11) 0.36436(13) 0.0227(6) Uani 1 1 d . . . . .
N6 N 0.6838(5) 0.09740(15) 0.06662(17) 0.0567(12) Uani 1 1 d . . . . .
N7 N 0.3763(5) 0.6807(2) 0.5351(3) 0.0847(18) Uani 1 1 d . . . . .
F1 F 0.6864(6) 0.9316(3) 0.1367(4) 0.071(2) Uani 0.6 1 d . . P A 1
F1B F 0.7363(10) 0.9188(5) 0.1512(7) 0.071(2) Uani 0.4 1 d . . P A 2
F2 F 0.6654(4) 0.86474(13) 0.07886(18) 0.0886(13) Uani 1 1 d . . . . .
F3 F 0.8155(8) 0.8809(2) 0.0658(4) 0.079(2) Uani 0.6 1 d . . P A 1
F3B F 0.7830(14) 0.9000(4) 0.0415(7) 0.079(2) Uani 0.4 1 d . . P A 2
F4 F 0.8401(3) 0.95230(15) 0.1171(2) 0.0917(14) Uani 1 1 d . . . . .
F5 F 0.6814(10) 0.9427(4) 0.0454(5) 0.085(3) Uani 0.6 1 d . . P A 1
F6 F 0.8185(6) 0.8733(2) 0.1549(3) 0.0782(17) Uani 0.6 1 d . . P A 1
F5B F 0.6466(16) 0.9347(6) 0.0587(8) 0.085(3) Uani 0.4 1 d . . P A 2
F6B F 0.8747(9) 0.8832(4) 0.1348(4) 0.0782(17) Uani 0.4 1 d . . P A 2
F7 F 0.3378(4) 0.32371(14) 0.22245(14) 0.0912(14) Uani 1 1 d . . . . .
F8 F 0.1757(10) 0.2891(3) 0.1502(4) 0.0716(8) Uani 0.5 1 d . . P B 1
F8B F 0.1765(10) 0.3075(3) 0.1603(4) 0.0716(8) Uani 0.5 1 d . . P B 2
F9 F 0.2615(4) 0.28470(16) 0.09460(14) 0.0948(14) Uani 1 1 d . . . . .
F10 F 0.4210(8) 0.3189(3) 0.1652(3) 0.0716(8) Uani 0.5 1 d . . P B 1
F11 F 0.2529(7) 0.3577(4) 0.1322(4) 0.0716(8) Uani 0.5 1 d . . P B 1
F12 F 0.3447(7) 0.2529(5) 0.1868(4) 0.0716(8) Uani 0.5 1 d . . P B 1
F10B F 0.4239(8) 0.2956(3) 0.1577(4) 0.0716(8) Uani 0.5 1 d . . P B 2
F11B F 0.2945(7) 0.3576(4) 0.1360(4) 0.0716(8) Uani 0.5 1 d . . P B 2
F12B F 0.3049(7) 0.2472(5) 0.1804(4) 0.0716(8) Uani 0.5 1 d . . P B 2
F13 F 0.1638(3) 0.50972(12) 0.62219(15) 0.0649(9) Uani 1 1 d . . . . .
F14 F 0.3487(5) 0.5195(2) 0.6711(2) 0.0874(8) Uani 0.75 1 d . . P C 1
F14B F 0.3379(14) 0.4732(7) 0.6773(7) 0.0874(8) Uani 0.25 1 d . . P C 2
F15 F 0.3845(4) 0.4913(2) 0.5987(3) 0.1194(19) Uani 1 1 d . . . . .
F16 F 0.1954(5) 0.4843(2) 0.5462(2) 0.0874(8) Uani 0.75 1 d . . P C 1
F17 F 0.2809(5) 0.4473(2) 0.6340(3) 0.0874(8) Uani 0.75 1 d . . P C 1
F18 F 0.2672(5) 0.5557(2) 0.5859(3) 0.0874(8) Uani 0.75 1 d . . P C 1
F16B F 0.2353(15) 0.5355(7) 0.5610(8) 0.0874(8) Uani 0.25 1 d . . P C 2
F17B F 0.2371(15) 0.4432(7) 0.5971(8) 0.0874(8) Uani 0.25 1 d . . P C 2
F18B F 0.3229(15) 0.5498(7) 0.6426(7) 0.0874(8) Uani 0.25 1 d . . P C 2
F19 F 0.1962(5) 0.6279(2) 0.9016(3) 0.0765(8) Uani 0.65 1 d . . P D 1
F20 F 0.2660(6) 0.5735(2) 0.8621(3) 0.0765(8) Uani 0.65 1 d . . P D 1
F21 F 0.4256(6) 0.5677(2) 0.9488(3) 0.0765(8) Uani 0.65 1 d . . P D 1
F22 F 0.3468(5) 0.6264(3) 0.9829(3) 0.0765(8) Uani 0.65 1 d . . P D 1
F23 F 0.2485(12) 0.5551(2) 0.9451(6) 0.0629(19) Uani 0.65 1 d . . P D 1
F24 F 0.3634(6) 0.6420(3) 0.9010(3) 0.104(3) Uani 0.65 1 d . . P D 1
F19B F 0.2149(9) 0.6114(4) 0.8624(4) 0.0765(8) Uani 0.35 1 d D . P D 2
F20B F 0.2749(10) 0.5504(4) 0.8689(5) 0.0765(8) Uani 0.35 1 d D . P D 2
F21B F 0.4060(11) 0.5489(4) 0.9502(6) 0.0765(8) Uani 0.35 1 d D . P D 2
F22B F 0.3894(10) 0.6216(5) 0.9770(5) 0.0765(8) Uani 0.35 1 d . . P D 2
F23B F 0.246(3) 0.5715(5) 0.9472(12) 0.0629(19) Uani 0.35 1 d . . P D 2
F24B F 0.3991(11) 0.6035(5) 0.8878(5) 0.104(3) Uani 0.35 1 d D . P D 2
P1 P 0.75396(11) 0.90819(4) 0.09811(6) 0.0416(3) Uani 1 1 d . . . . .
P2 P 0.29974(12) 0.30425(5) 0.15880(5) 0.0483(3) Uani 1 1 d . . . . .
P3 P 0.27398(10) 0.49954(5) 0.61000(6) 0.0461(3) Uani 1 1 d . . . . .
P4 P 0.31289(12) 0.59691(6) 0.92178(6) 0.0579(4) Uani 1 1 d D . . . .

loop_
_atom_site_aniso_label
_atom_site_aniso_U_11
_atom_site_aniso_U_22
_atom_site_aniso_U_33
_atom_site_aniso_U_23
_atom_site_aniso_U_13
_atom_site_aniso_U_12
C1 0.034(2) 0.040(2) 0.039(2) -0.0036(18) 0.0161(18) 0.0078(18)
C2 0.058(3) 0.037(3) 0.061(3) 0.000(2) 0.025(3) 0.001(2)
C3 0.060(3) 0.052(3) 0.058(3) 0.017(3) 0.022(3) 0.008(3)
C4 0.051(3) 0.065(3) 0.038(3) 0.010(2) 0.012(2) 0.008(3)
C5 0.041(2) 0.045(3) 0.036(2) -0.0033(19) 0.0150(19) 0.006(2)
C6 0.035(2) 0.037(2) 0.033(2) -0.0050(17) 0.0168(17) 0.0084(17)
C7 0.034(2) 0.038(2) 0.039(2) -0.0037(18) 0.0216(18) 0.0138(17)
C8 0.044(2) 0.042(2) 0.038(2) 0.0030(19) 0.024(2) 0.019(2)
C9 0.067(3) 0.053(3) 0.049(3) 0.007(2) 0.036(3) 0.018(3)
C10 0.093(5) 0.075(4) 0.052(3) 0.019(3) 0.049(3) 0.033(4)
C11 0.070(4) 0.103(5) 0.034(3) 0.004(3) 0.022(3) 0.027(4)
C12 0.057(3) 0.085(4) 0.034(3) -0.007(3) 0.019(2) 0.014(3)
C13 0.035(2) 0.055(3) 0.034(2) -0.007(2) 0.0168(19) 0.013(2)
C14 0.059(3) 0.067(4) 0.050(3) -0.014(3) 0.010(3) -0.007(3)
C15 0.037(2) 0.037(2) 0.043(2) -0.0018(18) 0.0220(19) 0.0068(18)
C16 0.063(4) 0.060(4) 0.137(6) -0.038(4) 0.075(4) -0.008(3)
C17 0.059(4) 0.071(4) 0.179(8) -0.044(5) 0.083(5) -0.020(3)
C18 0.044(3) 0.044(3) 0.098(4) -0.017(3) 0.044(3) -0.009(2)
C19 0.0252(18) 0.032(2) 0.0296(19) 0.0045(15) 0.0108(15) 0.0060(15)
C20 0.0240(17) 0.034(2) 0.0239(18) 0.0005(15) 0.0081(15) 0.0053(15)
C21 0.0269(18) 0.0280(18) 0.0197(17) 0.0042(14) 0.0041(14) 0.0038(15)
C22 0.0200(18) 0.048(2) 0.030(2) -0.0044(18) -0.0016(15) -0.0005(17)
C23 0.037(2) 0.048(3) 0.037(2) -0.015(2) 0.0010(19) -0.005(2)
C24 0.035(2) 0.038(2) 0.035(2) -0.0126(18) 0.0083(18) 0.0024(18)
C25 0.0287(18) 0.0254(18) 0.0178(16) 0.0019(13) 0.0044(14) 0.0044(14)
C26 0.0287(18) 0.0261(18) 0.0165(16) 0.0042(13) 0.0076(14) 0.0085(14)
C27 0.037(2) 0.037(2) 0.0217(18) -0.0048(16) 0.0089(16) 0.0090(17)
C28 0.046(2) 0.047(3) 0.031(2) -0.0029(19) 0.0195(19) 0.016(2)
C29 0.030(2) 0.050(3) 0.034(2) 0.0033(19) 0.0168(18) 0.0132(18)
C30 0.0294(18) 0.0275(18) 0.0218(17) 0.0033(14) 0.0095(15) 0.0048(15)
C31 0.0257(17) 0.0244(17) 0.0211(17) 0.0032(13) 0.0108(14) 0.0061(14)
C32 0.0180(16) 0.0299(19) 0.0321(19) 0.0025(15) 0.0135(15) 0.0059(14)
C33 0.0221(17) 0.032(2) 0.036(2) 0.0088(16) 0.0153(16) 0.0083(15)
C34 0.032(2) 0.045(2) 0.040(2) 0.0142(19) 0.0199(18) 0.0079(18)
C35 0.045(3) 0.052(3) 0.060(3) 0.029(2) 0.030(2) 0.012(2)
C36 0.043(3) 0.037(2) 0.080(4) 0.019(2) 0.034(3) 0.004(2)
C37 0.037(2) 0.034(2) 0.068(3) 0.005(2) 0.027(2) -0.0008(18)
C38 0.0226(18) 0.030(2) 0.046(2) 0.0040(17) 0.0154(17) 0.0030(15)
C39 0.0219(17) 0.031(2) 0.036(2) 0.0030(16) 0.0098(16) 0.0043(15)
C40 0.041(2) 0.046(3) 0.028(2) -0.0028(18) 0.0056(18) 0.001(2)
C41 0.046(3) 0.053(3) 0.026(2) 0.0103(19) 0.0074(19) 0.005(2)
C42 0.040(2) 0.035(2) 0.040(2) 0.0126(18) 0.0136(19) 0.0017(18)
C43 0.0249(18) 0.030(2) 0.032(2) 0.0020(15) 0.0096(16) 0.0012(15)
C44 0.0167(15) 0.0278(18) 0.0268(18) 0.0038(14) 0.0062(14) 0.0047(13)
C45 0.052(3) 0.040(3) 0.055(3) -0.010(2) 0.006(2) -0.010(2)
C46 0.041(2) 0.025(2) 0.034(2) 0.0070(17) -0.0018(18) 0.0005(17)
C47 0.066(3) 0.030(2) 0.047(3) -0.008(2) 0.003(2) 0.004(2)
C48 0.080(4) 0.040(3) 0.054(3) 0.001(2) 0.026(3) 0.020(3)
C49 0.051(3) 0.042(3) 0.041(3) 0.011(2) 0.020(2) 0.013(2)
C50 0.037(2) 0.031(2) 0.0270(19) 0.0109(16) 0.0117(16) 0.0048(16)
C51 0.0276(18) 0.0269(18) 0.0213(17) 0.0069(14) 0.0008(14) 0.0007(15)
C52 0.0240(17) 0.0277(18) 0.0214(17) 0.0104(14) 0.0043(14) -0.0008(14)
C53 0.0256(18) 0.036(2) 0.029(2) 0.0146(16) 0.0062(16) 0.0019(16)
C54 0.033(2) 0.059(3) 0.033(2) 0.012(2) 0.0107(18) 0.006(2)
C55 0.039(3) 0.095(4) 0.047(3) 0.027(3) 0.020(2) 0.019(3)
C56 0.026(2) 0.096(5) 0.066(4) 0.035(3) 0.007(2) 0.000(3)
C57 0.028(2) 0.063(3) 0.063(3) 0.024(3) -0.002(2) -0.010(2)
C58 0.0239(19) 0.039(2) 0.043(2) 0.019(2) -0.0026(18) -0.0030(17)
C59 0.051(3) 0.054(3) 0.093(5) -0.022(3) -0.018(3) -0.007(3)
C60 0.0241(17) 0.0303(19) 0.0213(17) 0.0028(14) 0.0070(14) 0.0006(14)
C61 0.042(2) 0.037(2) 0.0246(19) 0.0102(16) 0.0100(17) -0.0040(18)
C62 0.049(3) 0.045(2) 0.0201(19) 0.0092(17) 0.0065(18) -0.007(2)
C63 0.038(2) 0.037(2) 0.0214(19) 0.0016(16) 0.0040(16) -0.0022(17)
C64 0.0214(16) 0.0296(19) 0.0214(17) 0.0016(14) 0.0070(14) 0.0005(14)
C65 0.0218(16) 0.0264(17) 0.0173(16) 0.0034(13) 0.0054(13) 0.0027(13)
C66 0.0196(16) 0.0248(17) 0.0226(17) -0.0001(13) 0.0071(13) 0.0024(13)
C67 0.0287(19) 0.032(2) 0.0266(19) -0.0028(15) 0.0063(16) -0.0005(16)
C68 0.032(2) 0.032(2) 0.038(2) -0.0112(17) 0.0102(18) -0.0074(17)
C69 0.032(2) 0.0253(19) 0.044(2) 0.0009(17) 0.0165(18) -0.0015(16)
C70 0.0208(16) 0.0250(18) 0.033(2) 0.0054(15) 0.0135(15) 0.0053(14)
C71 0.0273(18) 0.0271(19) 0.032(2) 0.0091(15) 0.0141(16) 0.0062(15)
C72 0.046(3) 0.034(2) 0.048(3) 0.011(2) 0.012(2) -0.0018(19)
C73 0.075(4) 0.041(3) 0.055(3) 0.027(2) 0.016(3) -0.003(3)
C74 0.067(3) 0.053(3) 0.032(2) 0.023(2) 0.018(2) 0.013(3)
C75 0.041(2) 0.040(2) 0.0251(19) 0.0101(17) 0.0153(17) 0.0132(18)
C76 0.036(2) 0.0292(19) 0.0267(19) 0.0103(15) 0.0170(16) 0.0088(16)
C77 0.059(3) 0.036(2) 0.0163(17) 0.0108(16) 0.0140(18) 0.018(2)
C78 0.0877(17) 0.0708(15) 0.0344(11) 0.0216(10) 0.0285(12) 0.0470(14)
C79 0.0877(17) 0.0708(15) 0.0344(11) 0.0216(10) 0.0285(12) 0.0470(14)
C80 0.0877(17) 0.0708(15) 0.0344(11) 0.0216(10) 0.0285(12) 0.0470(14)
C81 0.0877(17) 0.0708(15) 0.0344(11) 0.0216(10) 0.0285(12) 0.0470(14)
C82 0.0877(17) 0.0708(15) 0.0344(11) 0.0216(10) 0.0285(12) 0.0470(14)
C83 0.0877(17) 0.0708(15) 0.0344(11) 0.0216(10) 0.0285(12) 0.0470(14)
C84 0.0569(12) 0.0551(13) 0.0360(10) 0.0005(9) 0.0059(9) 0.0126(10)
C85 0.0569(12) 0.0551(13) 0.0360(10) 0.0005(9) 0.0059(9) 0.0126(10)
C86 0.0569(12) 0.0551(13) 0.0360(10) 0.0005(9) 0.0059(9) 0.0126(10)
C87 0.0569(12) 0.0551(13) 0.0360(10) 0.0005(9) 0.0059(9) 0.0126(10)
C88 0.0569(12) 0.0551(13) 0.0360(10) 0.0005(9) 0.0059(9) 0.0126(10)
C89 0.0569(12) 0.0551(13) 0.0360(10) 0.0005(9) 0.0059(9) 0.0126(10)
C91 0.041(3) 0.055(3) 0.089(5) -0.016(3) 0.025(3) 0.003(2)
C90 0.134(7) 0.053(4) 0.068(4) -0.025(3) 0.034(5) 0.006(4)
C92 0.057(3) 0.068(4) 0.095(5) 0.007(4) 0.036(4) -0.002(3)
N1 0.0376(19) 0.045(2) 0.040(2) -0.0098(17) 0.0166(17) 0.0063(16)
N2 0.0254(15) 0.0257(15) 0.0151(13) 0.0026(11) 0.0044(11) 0.0041(12)
N3 0.0268(16) 0.0301(17) 0.040(2) -0.0028(14) 0.0092(15) -0.0020(13)
N4 0.037(2) 0.032(2) 0.050(2) 0.0018(17) -0.0086(18) -0.0059(16)
N5 0.0223(14) 0.0215(14) 0.0249(15) 0.0024(12) 0.0101(12) 0.0028(11)
N6 0.097(4) 0.039(2) 0.028(2) 0.0004(16) 0.018(2) 0.023(2)
N7 0.072(4) 0.078(4) 0.099(5) -0.015(4) 0.029(4) 0.018(3)
F1 0.069(5) 0.059(5) 0.112(6) -0.037(4) 0.064(6) -0.013(3)
F1B 0.069(5) 0.059(5) 0.112(6) -0.037(4) 0.064(6) -0.013(3)
F2 0.130(3) 0.054(2) 0.090(3) -0.0303(19) 0.053(3) -0.048(2)
F3 0.106(6) 0.047(5) 0.112(8) -0.027(4) 0.075(6) -0.006(4)
F3B 0.106(6) 0.047(5) 0.112(8) -0.027(4) 0.075(6) -0.006(4)
F4 0.080(2) 0.085(3) 0.131(4) -0.068(3) 0.064(3) -0.045(2)
F5 0.103(8) 0.041(4) 0.073(6) 0.023(3) -0.004(4) -0.011(4)
F6 0.084(5) 0.057(3) 0.070(4) 0.009(3) 0.007(3) 0.015(3)
F5B 0.103(8) 0.041(4) 0.073(6) 0.023(3) -0.004(4) -0.011(4)
F6B 0.084(5) 0.057(3) 0.070(4) 0.009(3) 0.007(3) 0.015(3)
F7 0.161(4) 0.070(2) 0.0329(17) 0.0008(16) 0.030(2) -0.011(2)
F8 0.0752(18) 0.0726(19) 0.0684(15) 0.0079(15) 0.0303(17) 0.014(3)
F8B 0.0752(18) 0.0726(19) 0.0684(15) 0.0079(15) 0.0303(17) 0.014(3)
F9 0.125(4) 0.105(3) 0.0344(18) -0.0025(19) 0.012(2) 0.024(3)
F10 0.0752(18) 0.0726(19) 0.0684(15) 0.0079(15) 0.0303(17) 0.014(3)
F11 0.0752(18) 0.0726(19) 0.0684(15) 0.0079(15) 0.0303(17) 0.014(3)
F12 0.0752(18) 0.0726(19) 0.0684(15) 0.0079(15) 0.0303(17) 0.014(3)
F10B 0.0752(18) 0.0726(19) 0.0684(15) 0.0079(15) 0.0303(17) 0.014(3)
F11B 0.0752(18) 0.0726(19) 0.0684(15) 0.0079(15) 0.0303(17) 0.014(3)
F12B 0.0752(18) 0.0726(19) 0.0684(15) 0.0079(15) 0.0303(17) 0.014(3)
F13 0.066(2) 0.064(2) 0.081(2) 0.0078(17) 0.0468(18) -0.0003(16)
F14 0.0862(19) 0.091(2) 0.0753(18) 0.0082(15) 0.0226(15) -0.0071(15)
F14B 0.0862(19) 0.091(2) 0.0753(18) 0.0082(15) 0.0226(15) -0.0071(15)
F15 0.066(2) 0.139(4) 0.181(5) 0.060(4) 0.079(3) 0.038(3)
F16 0.0862(19) 0.091(2) 0.0753(18) 0.0082(15) 0.0226(15) -0.0071(15)
F17 0.0862(19) 0.091(2) 0.0753(18) 0.0082(15) 0.0226(15) -0.0071(15)
F18 0.0862(19) 0.091(2) 0.0753(18) 0.0082(15) 0.0226(15) -0.0071(15)
F16B 0.0862(19) 0.091(2) 0.0753(18) 0.0082(15) 0.0226(15) -0.0071(15)
F17B 0.0862(19) 0.091(2) 0.0753(18) 0.0082(15) 0.0226(15) -0.0071(15)
F18B 0.0862(19) 0.091(2) 0.0753(18) 0.0082(15) 0.0226(15) -0.0071(15)
F19 0.0719(17) 0.0740(19) 0.0773(16) 0.0024(15) 0.0235(13) 0.0115(15)
F20 0.0719(17) 0.0740(19) 0.0773(16) 0.0024(15) 0.0235(13) 0.0115(15)
F21 0.0719(17) 0.0740(19) 0.0773(16) 0.0024(15) 0.0235(13) 0.0115(15)
F22 0.0719(17) 0.0740(19) 0.0773(16) 0.0024(15) 0.0235(13) 0.0115(15)
F23 0.079(3) 0.038(5) 0.066(2) 0.010(5) 0.024(2) -0.018(5)
F24 0.110(5) 0.124(6) 0.058(3) 0.016(4) 0.012(3) -0.080(5)
F19B 0.0719(17) 0.0740(19) 0.0773(16) 0.0024(15) 0.0235(13) 0.0115(15)
F20B 0.0719(17) 0.0740(19) 0.0773(16) 0.0024(15) 0.0235(13) 0.0115(15)
F21B 0.0719(17) 0.0740(19) 0.0773(16) 0.0024(15) 0.0235(13) 0.0115(15)
F22B 0.0719(17) 0.0740(19) 0.0773(16) 0.0024(15) 0.0235(13) 0.0115(15)
F23B 0.079(3) 0.038(5) 0.066(2) 0.010(5) 0.024(2) -0.018(5)
F24B 0.110(5) 0.124(6) 0.058(3) 0.016(4) 0.012(3) -0.080(5)
P1 0.0437(6) 0.0290(6) 0.0465(7) -0.0091(5) 0.0125(5) 0.0025(5)
P2 0.0486(7) 0.0648(9) 0.0268(6) 0.0081(5) 0.0103(5) 0.0110(6)
P3 0.0349(6) 0.0532(8) 0.0482(7) 0.0074(6) 0.0147(5) -0.0020(5)
P4 0.0449(7) 0.0711(10) 0.0493(8) 0.0174(7) 0.0103(6) -0.0044(7)

loop_
_atom_type_symbol
_atom_type_description
_atom_type_scat_dispersion_real
_atom_type_scat_dispersion_imag
_atom_type_scat_source
C C 0.0033 0.0016 'International Tables Vol C Tables 4.2.6.8 and 6.1.1.4'
H H 0.0000 0.0000 'International Tables Vol C Tables 4.2.6.8 and 6.1.1.4'
N N 0.0061 0.0033 'International Tables Vol C Tables 4.2.6.8 and 6.1.1.4'
F F 0.0171 0.0103 'International Tables Vol C Tables 4.2.6.8 and 6.1.1.4'
P P 0.1023 0.0942 'International Tables Vol C Tables 4.2.6.8 and 6.1.1.4'

loop_
_geom_angle_atom_site_label_1
_geom_angle_atom_site_label_2
_geom_angle_atom_site_label_3
_geom_angle
N1 C1 C2 121.6(4)
N1 C1 C6 119.3(4)
C2 C1 C6 119.2(4)
C3 C2 C1 119.5(5)
C3 C2 H2 120.2
C1 C2 H2 120.2
C2 C3 C4 122.3(5)
C2 C3 H3 118.8
C4 C3 H3 118.8
C5 C4 C3 119.6(5)
C5 C4 H4 120.2
C3 C4 H4 120.2
C4 C5 C6 121.2(5)
C4 C5 H5 119.4
C6 C5 H5 119.4
C7 C6 C5 122.0(4)
C7 C6 C1 119.9(4)
C5 C6 C1 118.1(4)
C6 C7 C8 119.6(4)
C6 C7 C15 120.4(4)
C8 C7 C15 120.0(4)
C7 C8 C9 121.5(5)
C7 C8 C13 119.0(4)
C9 C8 C13 119.5(4)
C10 C9 C8 121.0(6)
C10 C9 H9 119.5
C8 C9 H9 119.5
C9 C10 C11 119.0(6)
C9 C10 H10 120.5
C11 C10 H10 120.5
C12 C11 C10 122.2(5)
C12 C11 H11 118.9
C10 C11 H11 118.9
C11 C12 C13 120.1(6)
C11 C12 H12 119.9
C13 C12 H12 119.9
N1 C13 C8 120.5(4)
N1 C13 C12 121.4(5)
C8 C13 C12 118.2(5)
N1 C14 H14A 109.5
N1 C14 H14B 109.5
H14A C14 H14B 109.5
N1 C14 H14C 109.5
H14A C14 H14C 109.5
H14B C14 H14C 109.5
C16 C15 C20 119.9(4)
C16 C15 C7 120.4(4)
C20 C15 C7 119.6(4)
C15 C16 C17 119.3(5)
C15 C16 H16 120.3
C17 C16 H16 120.3
C18 C17 C16 120.9(5)
C18 C17 H17 119.6
C16 C17 H17 119.6
C17 C18 C19 120.6(5)
C17 C18 H18 119.7
C19 C18 H18 119.7
C18 C19 C20 118.2(4)
C18 C19 C21 121.0(4)
C20 C19 C21 120.8(3)
C15 C20 C19 121.1(4)
C15 C20 H20 119.4
C19 C20 H20 119.4
N2 C21 C22 121.8(3)
N2 C21 C19 117.3(3)
C22 C21 C19 120.9(3)
C23 C22 C21 118.9(4)
C23 C22 H22 120.6
C21 C22 H22 120.6
C22 C23 C24 119.8(4)
C22 C23 H23 120.1
C24 C23 H23 120.1
C23 C24 C25 119.0(4)
C23 C24 H24 120.5
C25 C24 H24 120.5
N2 C25 C24 121.5(4)
N2 C25 C26 117.7(3)
C24 C25 C26 120.8(3)
C27 C26 C31 118.4(3)
C27 C26 C25 121.4(3)
C31 C26 C25 120.3(3)
C28 C27 C26 120.9(4)
C28 C27 H27 119.5
C26 C27 H27 119.5
C29 C28 C27 120.5(4)
C29 C28 H28 119.8
C27 C28 H28 119.8
C28 C29 C30 119.4(4)
C28 C29 H29 120.3
C30 C29 H29 120.3
C29 C30 C31 120.0(4)
C29 C30 C32 120.6(3)
C31 C30 C32 119.4(3)
C30 C31 C26 120.8(3)
C30 C31 H31 119.6
C26 C31 H31 119.6
C33 C32 C44 118.8(4)
C33 C32 C30 120.7(3)
C44 C32 C30 120.5(3)
C32 C33 C34 120.9(4)
C32 C33 C38 120.2(4)
C34 C33 C38 118.9(4)
C35 C34 C33 120.8(5)
C35 C34 H34 119.6
C33 C34 H34 119.6
C34 C35 C36 119.6(5)
C34 C35 H35 120.2
C36 C35 H35 120.2
C37 C36 C35 121.9(4)
C37 C36 H36 119.0
C35 C36 H36 119.0
C36 C37 C38 120.2(5)
C36 C37 H37 119.9
C38 C37 H37 119.9
N3 C38 C37 122.0(4)
N3 C38 C33 119.4(4)
C37 C38 C33 118.6(4)
N3 C39 C40 121.2(4)
N3 C39 C44 119.5(4)
C40 C39 C44 119.3(4)
C41 C40 C39 119.9(4)
C41 C40 H40 120.0
C39 C40 H40 120.0
C40 C41 C42 121.4(4)
C40 C41 H41 119.3
C42 C41 H41 119.3
C43 C42 C41 120.0(4)
C43 C42 H42 120.0
C41 C42 H42 120.0
C42 C43 C44 120.4(4)
C42 C43 H43 119.8
C44 C43 H43 119.8
C32 C44 C43 121.6(3)
C32 C44 C39 119.8(3)
C43 C44 C39 118.5(3)
N3 C45 H45A 109.5
N3 C45 H45B 109.5
H45A C45 H45B 109.5
N3 C45 H45C 109.5
H45A C45 H45C 109.5
H45B C45 H45C 109.5
N4 C46 C47 121.9(4)
N4 C46 C51 118.9(4)
C47 C46 C51 119.3(4)
C48 C47 C46 119.4(5)
C48 C47 H47 120.3
C46 C47 H47 120.3
C47 C48 C49 122.6(5)
C47 C48 H48 118.7
C49 C48 H48 118.7
C50 C49 C48 119.1(5)
C50 C49 H49 120.4
C48 C49 H49 120.4
C49 C50 C51 121.7(4)
C49 C50 H50 119.2
C51 C50 H50 119.2
C52 C51 C50 122.2(4)
C52 C51 C46 120.0(4)
C50 C51 C46 117.9(4)
C51 C52 C53 119.6(4)
C51 C52 C60 119.6(3)
C53 C52 C60 120.7(4)
C52 C53 C54 122.2(4)
C52 C53 C58 119.1(4)
C54 C53 C58 118.7(4)
C55 C54 C53 120.0(5)
C55 C54 H54 120.0
C53 C54 H54 120.0
C54 C55 C56 119.9(6)
C54 C55 H55 120.0
C56 C55 H55 120.0
C57 C56 C55 122.3(5)
C57 C56 H56 118.9
C55 C56 H56 118.9
C56 C57 C58 119.8(5)
C56 C57 H57 120.1
C58 C57 H57 120.1
N4 C58 C57 121.1(5)
N4 C58 C53 119.6(4)
C57 C58 C53 119.2(5)
N4 C59 H59A 109.5
N4 C59 H59B 109.5
H59A C59 H59B 109.5
N4 C59 H59C 109.5
H59A C59 H59C 109.5
H59B C59 H59C 109.5
C65 C60 C61 119.8(3)
C65 C60 C52 120.3(3)
C61 C60 C52 119.9(3)
C62 C61 C60 119.5(4)
C62 C61 H61 120.2
C60 C61 H61 120.2
C61 C62 C63 121.0(4)
C61 C62 H62 119.5
C63 C62 H62 119.5
C62 C63 C64 120.5(4)
C62 C63 H63 119.8
C64 C63 H63 119.8
C65 C64 C63 118.2(3)
C65 C64 C66 121.1(3)
C63 C64 C66 120.6(3)
C60 C65 C64 121.0(3)
C60 C65 H65 119.5
C64 C65 H65 119.5
N5 C66 C67 121.7(3)
N5 C66 C64 117.4(3)
C67 C66 C64 120.8(3)
C68 C67 C66 119.2(4)
C68 C67 H67 120.4
C66 C67 H67 120.4
C69 C68 C67 119.4(4)
C69 C68 H68 120.3
C67 C68 H68 120.3
C68 C69 C70 119.2(4)
C68 C69 H69 120.4
C70 C69 H69 120.4
N5 C70 C69 121.7(4)
N5 C70 C71 117.6(3)
C69 C70 C71 120.8(3)
C76 C71 C72 118.4(4)
C76 C71 C70 121.4(3)
C72 C71 C70 120.2(4)
C73 C72 C71 120.4(5)
C73 C72 H72 119.8
C71 C72 H72 119.8
C74 C73 C72 121.2(4)
C74 C73 H73 119.4
C72 C73 H73 119.4
C73 C74 C75 119.8(4)
C73 C74 H74 120.1
C75 C74 H74 120.1
C74 C75 C76 119.7(4)
C74 C75 C77 120.3(4)
C76 C75 C77 120.1(4)
C75 C76 C71 120.6(4)
C75 C76 H76 119.7
C71 C76 H76 119.7
C89 C77 C78 119.9(5)
C89 C77 C75 120.7(4)
C78 C77 C75 119.5(5)
C77 C78 C83 118.8(6)
C77 C78 C79 121.5(6)
C83 C78 C79 119.6(5)
C80 C79 C78 120.3(6)
C80 C79 H79 119.8
C78 C79 H79 119.8
C79 C80 C81 118.8(6)
C79 C80 H80 120.6
C81 C80 H80 120.6
C82 C81 C80 123.6(5)
C82 C81 H81 118.2
C80 C81 H81 118.2
C81 C82 C83 119.5(6)
C81 C82 H82 120.3
C83 C82 H82 120.3
N6 C83 C78 120.7(5)
N6 C83 C82 121.2(6)
C78 C83 C82 118.1(6)
N6 C84 C85 122.6(5)
N6 C84 C89 118.0(5)
C85 C84 C89 119.3(5)
C86 C85 C84 121.1(5)
C86 C85 H85 119.5
C84 C85 H85 119.5
C85 C86 C87 120.6(5)
C85 C86 H86 119.7
C87 C86 H86 119.7
C88 C87 C86 119.6(5)
C88 C87 H87 120.2
C86 C87 H87 120.2
C87 C88 C89 121.6(5)
C87 C88 H88 119.2
C89 C88 H88 119.2
C77 C89 C88 121.9(5)
C77 C89 C84 120.4(5)
C88 C89 C84 117.7(5)
N7 C91 C92 178.7(7)
N6 C90 H90A 109.5
N6 C90 H90B 109.5
H90A C90 H90B 109.5
N6 C90 H90C 109.5
H90A C90 H90C 109.5
H90B C90 H90C 109.5
C91 C92 H92A 109.5
C91 C92 H92B 109.5
H92A C92 H92B 109.5
C91 C92 H92C 109.5
H92A C92 H92C 109.5
H92B C92 H92C 109.5
C13 N1 C1 121.7(4)
C13 N1 C14 119.2(4)
C1 N1 C14 119.1(4)
C25 N2 C21 119.1(3)
C39 N3 C38 121.8(3)
C39 N3 C45 118.7(4)
C38 N3 C45 119.5(4)
C46 N4 C58 122.3(4)
C46 N4 C59 118.8(5)
C58 N4 C59 118.9(5)
C70 N5 C66 118.8(3)
C83 N6 C84 122.2(5)
C83 N6 C90 119.4(5)
C84 N6 C90 118.4(6)
F1B P1 F5B 94.1(9)
F1B P1 F4 85.2(5)
F5B P1 F4 99.8(6)
F3 P1 F4 95.2(4)
F1B P1 F2 94.3(5)
F5B P1 F2 79.2(6)
F3 P1 F2 85.8(4)
F4 P1 F2 178.8(2)
F3 P1 F5 95.5(6)
F4 P1 F5 84.2(4)
F2 P1 F5 95.0(4)
F1B P1 F6B 91.4(6)
F5B P1 F6B 172.8(7)
F4 P1 F6B 76.0(4)
F2 P1 F6B 105.1(4)
F1B P1 F3B 174.8(8)
F5B P1 F3B 87.6(9)
F4 P1 F3B 89.7(5)
F2 P1 F3B 90.8(5)
F6B P1 F3B 86.6(7)
F3 P1 F6 89.8(4)
F4 P1 F6 97.9(3)
F2 P1 F6 82.8(3)
F5 P1 F6 174.2(5)
F3 P1 F1 173.4(4)
F4 P1 F1 89.4(3)
F2 P1 F1 89.7(3)
F5 P1 F1 89.7(6)
F6 P1 F1 84.9(4)
F10 P2 F8 178.2(4)
F10 P2 F7 85.4(4)
F11B P2 F7 90.5(4)
F8 P2 F7 96.4(4)
F10 P2 F12 90.9(4)
F8 P2 F12 89.5(4)
F7 P2 F12 86.5(4)
F10 P2 F9 94.5(4)
F11B P2 F9 89.4(4)
F8 P2 F9 83.7(4)
F7 P2 F9 179.9(3)
F12 P2 F9 93.6(5)
F11B P2 F8B 93.4(4)
F7 P2 F8B 81.9(4)
F9 P2 F8B 98.2(4)
F11B P2 F10B 91.6(4)
F7 P2 F10B 99.5(4)
F9 P2 F10B 80.4(3)
F8B P2 F10B 174.8(4)
F10 P2 F11 89.8(4)
F8 P2 F11 89.9(4)
F7 P2 F11 91.5(4)
F12 P2 F11 177.8(5)
F9 P2 F11 88.4(4)
F11B P2 F12B 177.7(5)
F7 P2 F12B 91.7(4)
F9 P2 F12B 88.4(4)
F8B P2 F12B 87.4(4)
F10B P2 F12B 87.6(4)
F17 P3 F14 91.3(3)
F16B P3 F15 88.1(7)
F17 P3 F15 91.4(3)
F14 P3 F15 89.5(3)
F17 P3 F16 93.9(3)
F14 P3 F16 174.6(3)
F15 P3 F16 91.6(3)
F16B P3 F13 91.2(7)
F17 P3 F13 90.1(3)
F14 P3 F13 89.1(3)
F15 P3 F13 178.0(3)
F16 P3 F13 89.6(3)
F16B P3 F18B 77.8(9)
F15 P3 F18B 91.3(7)
F13 P3 F18B 86.7(6)
F16B P3 F17B 119.4(10)
F15 P3 F17B 92.2(7)
F13 P3 F17B 89.8(7)
F18B P3 F17B 162.5(9)
F17 P3 F18 178.7(3)
F14 P3 F18 87.5(3)
F15 P3 F18 89.1(3)
F16 P3 F18 87.3(3)
F13 P3 F18 89.3(3)
F16B P3 F14B 163.3(10)
F15 P3 F14B 90.8(6)
F13 P3 F14B 89.3(6)
F18B P3 F14B 85.5(9)
F17B P3 F14B 77.4(9)
F23B P4 F22B 94.8(12)
F20 P4 F21 98.3(4)
F23B P4 F19B 99.3(12)
F22B P4 F19B 138.0(7)
F20 P4 F24 93.0(4)
F21 P4 F24 96.8(4)
F20 P4 F19 87.9(3)
F21 P4 F19 172.9(4)
F24 P4 F19 86.2(4)
F20 P4 F22 172.1(3)
F21 P4 F22 89.6(3)
F24 P4 F22 86.5(4)
F19 P4 F22 84.2(3)
F20 P4 F23 90.3(5)
F21 P4 F23 89.6(5)
F24 P4 F23 172.2(6)
F19 P4 F23 87.0(5)
F22 P4 F23 89.2(5)
F23B P4 F24B 157.3(10)
F22B P4 F24B 96.4(6)
F19B P4 F24B 85.4(6)
F23B P4 F21B 83.0(11)
F22B P4 F21B 82.8(6)
F19B P4 F21B 138.0(6)
F24B P4 F21B 78.9(7)
F23B P4 F20B 87.5(10)
F22B P4 F20B 154.6(6)
F19B P4 F20B 65.9(5)
F24B P4 F20B 74.1(6)
F21B P4 F20B 72.4(6)

loop_
_geom_bond_atom_site_label_1
_geom_bond_atom_site_label_2
_geom_bond_distance
C1 N1 1.371(6)
C1 C2 1.419(7)
C1 C6 1.433(6)
C2 C3 1.350(8)
C2 H2 0.9500
C3 C4 1.403(8)
C3 H3 0.9500
C4 C5 1.351(7)
C4 H4 0.9500
C5 C6 1.424(6)
C5 H5 0.9500
C6 C7 1.396(6)
C7 C8 1.409(6)
C7 C15 1.501(6)
C8 C9 1.418(7)
C8 C13 1.425(7)
C9 C10 1.364(8)
C9 H9 0.9500
C10 C11 1.410(10)
C10 H10 0.9500
C11 C12 1.356(9)
C11 H11 0.9500
C12 C13 1.425(7)
C12 H12 0.9500
C13 N1 1.361(6)
C14 N1 1.485(7)
C14 H14A 0.9800
C14 H14B 0.9800
C14 H14C 0.9800
C15 C16 1.380(7)
C15 C20 1.386(5)
C16 C17 1.387(8)
C16 H16 0.9500
C17 C18 1.381(8)
C17 H17 0.9500
C18 C19 1.388(6)
C18 H18 0.9500
C19 C20 1.400(6)
C19 C21 1.483(5)
C20 H20 0.9500
C21 N2 1.349(5)
C21 C22 1.394(5)
C22 C23 1.375(6)
C22 H22 0.9500
C23 C24 1.381(6)
C23 H23 0.9500
C24 C25 1.394(5)
C24 H24 0.9500
C25 N2 1.349(5)
C25 C26 1.495(5)
C26 C27 1.392(5)
C26 C31 1.396(5)
C27 C28 1.388(6)
C27 H27 0.9500
C28 C29 1.385(6)
C28 H28 0.9500
C29 C30 1.393(5)
C29 H29 0.9500
C30 C31 1.395(5)
C30 C32 1.492(5)
C31 H31 0.9500
C32 C33 1.402(5)
C32 C44 1.404(5)
C33 C34 1.424(6)
C33 C38 1.428(6)
C34 C35 1.362(7)
C34 H34 0.9500
C35 C36 1.401(8)
C35 H35 0.9500
C36 C37 1.360(7)
C36 H36 0.9500
C37 C38 1.415(6)
C37 H37 0.9500
C38 N3 1.369(5)
C39 N3 1.368(5)
C39 C40 1.404(6)
C39 C44 1.430(5)
C40 C41 1.361(7)
C40 H40 0.9500
C41 C42 1.415(7)
C41 H41 0.9500
C42 C43 1.353(6)
C42 H42 0.9500
C43 C44 1.427(5)
C43 H43 0.9500
C45 N3 1.489(6)
C45 H45A 0.9800
C45 H45B 0.9800
C45 H45C 0.9800
C46 N4 1.363(6)
C46 C47 1.413(7)
C46 C51 1.438(6)
C47 C48 1.357(8)
C47 H47 0.9500
C48 C49 1.396(8)
C48 H48 0.9500
C49 C50 1.361(6)
C49 H49 0.9500
C50 C51 1.415(6)
C50 H50 0.9500
C51 C52 1.393(6)
C52 C53 1.404(5)
C52 C60 1.497(5)
C53 C54 1.421(6)
C53 C58 1.434(6)
C54 C55 1.371(7)
C54 H54 0.9500
C55 C56 1.404(9)
C55 H55 0.9500
C56 C57 1.344(9)
C56 H56 0.9500
C57 C58 1.414(7)
C57 H57 0.9500
C58 N4 1.364(7)
C59 N4 1.492(6)
C59 H59A 0.9800
C59 H59B 0.9800
C59 H59C 0.9800
C60 C65 1.390(5)
C60 C61 1.398(5)
C61 C62 1.376(6)
C61 H61 0.9500
C62 C63 1.382(6)
C62 H62 0.9500
C63 C64 1.405(5)
C63 H63 0.9500
C64 C65 1.398(5)
C64 C66 1.489(5)
C65 H65 0.9500
C66 N5 1.347(4)
C66 C67 1.395(5)
C67 C68 1.375(6)
C67 H67 0.9500
C68 C69 1.373(6)
C68 H68 0.9500
C69 C70 1.398(5)
C69 H69 0.9500
C70 N5 1.347(5)
C70 C71 1.491(5)
C71 C76 1.396(6)
C71 C72 1.405(6)
C72 C73 1.375(7)
C72 H72 0.9500
C73 C74 1.372(8)
C73 H73 0.9500
C74 C75 1.392(6)
C74 H74 0.9500
C75 C76 1.395(5)
C75 C77 1.500(6)
C76 H76 0.9500
C77 C89 1.389(7)
C77 C78 1.416(6)
C78 C83 1.417(9)
C78 C79 1.425(9)
C79 C80 1.369(7)
C79 H79 0.9500
C80 C81 1.394(9)
C80 H80 0.9500
C81 C82 1.341(9)
C81 H81 0.9500
C82 C83 1.431(7)
C82 H82 0.9500
C83 N6 1.351(8)
C84 N6 1.395(7)
C84 C85 1.411(8)
C84 C89 1.430(7)
C85 C86 1.350(7)
C85 H85 0.9500
C86 C87 1.426(7)
C86 H86 0.9500
C87 C88 1.357(8)
C87 H87 0.9500
C88 C89 1.426(7)
C88 H88 0.9500
C91 N7 1.156(9)
C91 C92 1.433(10)
C90 N6 1.484(7)
C90 H90A 0.9800
C90 H90B 0.9800
C90 H90C 0.9800
C92 H92A 0.9800
C92 H92B 0.9800
C92 H92C 0.9800
F1 P1 1.672(7)
F1B P1 1.476(15)
F2 P1 1.582(3)
F3 P1 1.539(8)
F3B P1 1.633(14)
F4 P1 1.578(3)
F5 P1 1.595(10)
F6 P1 1.646(6)
F5B P1 1.520(19)
F6B P1 1.602(10)
F7 P2 1.575(3)
F8 P2 1.571(12)
F8B P2 1.597(11)
F9 P2 1.588(4)
F10 P2 1.549(10)
F11 P2 1.626(11)
F12 P2 1.578(12)
F10B P2 1.619(9)
F11B P2 1.565(11)
F12B P2 1.651(12)
F13 P3 1.586(3)
F14 P3 1.553(6)
F14B P3 1.722(17)
F15 P3 1.568(4)
F16 P3 1.575(6)
F17 P3 1.548(6)
F18 P3 1.648(6)
F16B P3 1.504(18)
F17B P3 1.612(18)
F18B P3 1.602(18)
F19 P4 1.614(6)
F20 P4 1.523(7)
F21 P4 1.549(7)
F22 P4 1.642(7)
F23 P4 1.656(10)
F24 P4 1.581(6)
F19B P4 1.571(10)
F20B P4 1.770(11)
F21B P4 1.728(11)
F22B P4 1.506(13)
F23B P4 1.44(3)
F24B P4 1.661(12)

loop_
_geom_torsion_atom_site_label_1
_geom_torsion_atom_site_label_2
_geom_torsion_atom_site_label_3
_geom_torsion_atom_site_label_4
_geom_torsion
N1 C1 C2 C3 179.8(5)
C6 C1 C2 C3 -1.0(7)
C1 C2 C3 C4 2.2(8)
C2 C3 C4 C5 -1.5(9)
C3 C4 C5 C6 -0.4(7)
C4 C5 C6 C7 -179.1(4)
C4 C5 C6 C1 1.5(6)
N1 C1 C6 C7 -1.0(6)
C2 C1 C6 C7 179.8(4)
N1 C1 C6 C5 178.4(4)
C2 C1 C6 C5 -0.8(6)
C5 C6 C7 C8 -176.7(4)
C1 C6 C7 C8 2.6(6)
C5 C6 C7 C15 3.2(6)
C1 C6 C7 C15 -177.4(3)
C6 C7 C8 C9 178.0(4)
C15 C7 C8 C9 -1.9(6)
C6 C7 C8 C13 -2.8(6)
C15 C7 C8 C13 177.3(4)
C7 C8 C9 C10 178.7(4)
C13 C8 C9 C10 -0.5(7)
C8 C9 C10 C11 -0.6(8)
C9 C10 C11 C12 1.2(9)
C10 C11 C12 C13 -0.7(8)
C7 C8 C13 N1 1.3(6)
C9 C8 C13 N1 -179.5(4)
C7 C8 C13 C12 -178.2(4)
C9 C8 C13 C12 1.0(6)
C11 C12 C13 N1 -179.9(5)
C11 C12 C13 C8 -0.4(7)
C6 C7 C15 C16 -97.4(6)
C8 C7 C15 C16 82.6(6)
C6 C7 C15 C20 83.6(5)
C8 C7 C15 C20 -96.5(5)
C20 C15 C16 C17 -0.4(10)
C7 C15 C16 C17 -179.5(7)
C15 C16 C17 C18 0.5(13)
C16 C17 C18 C19 -0.7(12)
C17 C18 C19 C20 0.8(9)
C17 C18 C19 C21 -178.0(6)
C16 C15 C20 C19 0.6(7)
C7 C15 C20 C19 179.6(4)
C18 C19 C20 C15 -0.7(6)
C21 C19 C20 C15 178.1(4)
C18 C19 C21 N2 -164.6(4)
C20 C19 C21 N2 16.7(5)
C18 C19 C21 C22 16.8(6)
C20 C19 C21 C22 -161.9(4)
N2 C21 C22 C23 1.1(6)
C19 C21 C22 C23 179.6(4)
C21 C22 C23 C24 -0.1(7)
C22 C23 C24 C25 -0.6(7)
C23 C24 C25 N2 0.4(6)
C23 C24 C25 C26 -179.4(4)
N2 C25 C26 C27 -172.7(3)
C24 C25 C26 C27 7.2(6)
N2 C25 C26 C31 8.3(5)
C24 C25 C26 C31 -171.9(4)
C31 C26 C27 C28 -1.1(6)
C25 C26 C27 C28 179.8(4)
C26 C27 C28 C29 0.3(7)
C27 C28 C29 C30 1.1(7)
C28 C29 C30 C31 -1.7(6)
C28 C29 C30 C32 179.6(4)
C29 C30 C31 C26 0.9(5)
C32 C30 C31 C26 179.5(3)
C27 C26 C31 C30 0.6(5)
C25 C26 C31 C30 179.7(3)
C29 C30 C32 C33 87.0(5)
C31 C30 C32 C33 -91.6(4)
C29 C30 C32 C44 -95.6(4)
C31 C30 C32 C44 85.7(4)
C44 C32 C33 C34 -176.6(3)
C30 C32 C33 C34 0.8(5)
C44 C32 C33 C38 3.2(5)
C30 C32 C33 C38 -179.4(3)
C32 C33 C34 C35 179.5(4)
C38 C33 C34 C35 -0.3(6)
C33 C34 C35 C36 0.0(6)
C34 C35 C36 C37 0.6(7)
C35 C36 C37 C38 -0.9(7)
C36 C37 C38 N3 -177.3(4)
C36 C37 C38 C33 0.5(6)
C32 C33 C38 N3 -1.8(5)
C34 C33 C38 N3 178.0(3)
C32 C33 C38 C37 -179.8(3)
C34 C33 C38 C37 0.1(5)
N3 C39 C40 C41 -177.2(4)
C44 C39 C40 C41 3.5(6)
C39 C40 C41 C42 2.4(7)
C40 C41 C42 C43 -5.1(7)
C41 C42 C43 C44 1.8(6)
C33 C32 C44 C43 -179.5(3)
C30 C32 C44 C43 3.1(5)
C33 C32 C44 C39 0.8(5)
C30 C32 C44 C39 -176.6(3)
C42 C43 C44 C32 -175.6(4)
C42 C43 C44 C39 4.0(5)
N3 C39 C44 C32 -6.3(5)
C40 C39 C44 C32 173.0(4)
N3 C39 C44 C43 174.0(3)
C40 C39 C44 C43 -6.7(5)
N4 C46 C47 C48 -179.6(5)
C51 C46 C47 C48 -0.5(7)
C46 C47 C48 C49 0.0(8)
C47 C48 C49 C50 0.2(8)
C48 C49 C50 C51 0.2(6)
C49 C50 C51 C52 177.9(4)
C49 C50 C51 C46 -0.7(6)
N4 C46 C51 C52 1.3(6)
C47 C46 C51 C52 -177.7(4)
N4 C46 C51 C50 179.9(4)
C47 C46 C51 C50 0.8(6)
C50 C51 C52 C53 -174.8(3)
C46 C51 C52 C53 3.7(5)
C50 C51 C52 C60 3.0(5)
C46 C51 C52 C60 -178.5(3)
C51 C52 C53 C54 175.2(4)
C60 C52 C53 C54 -2.5(5)
C51 C52 C53 C58 -3.4(5)
C60 C52 C53 C58 178.8(3)
C52 C53 C54 C55 -174.5(4)
C58 C53 C54 C55 4.1(6)
C53 C54 C55 C56 -2.4(7)
C54 C55 C56 C57 -0.6(8)
C55 C56 C57 C58 1.7(8)
C56 C57 C58 N4 177.7(5)
C56 C57 C58 C53 0.2(7)
C52 C53 C58 N4 -1.9(6)
C54 C53 C58 N4 179.4(4)
C52 C53 C58 C57 175.7(4)
C54 C53 C58 C57 -3.1(6)
C51 C52 C60 C65 76.7(5)
C53 C52 C60 C65 -105.5(4)
C51 C52 C60 C61 -101.5(4)
C53 C52 C60 C61 76.3(5)
C65 C60 C61 C62 -1.4(6)
C52 C60 C61 C62 176.8(4)
C60 C61 C62 C63 0.6(7)
C61 C62 C63 C64 1.1(7)
C62 C63 C64 C65 -2.0(6)
C62 C63 C64 C66 175.8(4)
C61 C60 C65 C64 0.4(6)
C52 C60 C65 C64 -177.8(3)
C63 C64 C65 C60 1.3(5)
C66 C64 C65 C60 -176.5(3)
C65 C64 C66 N5 -1.5(5)
C63 C64 C66 N5 -179.3(3)
C65 C64 C66 C67 176.2(3)
C63 C64 C66 C67 -1.6(5)
N5 C66 C67 C68 1.1(6)
C64 C66 C67 C68 -176.5(4)
C66 C67 C68 C69 -0.8(6)
C67 C68 C69 C70 0.3(6)
C68 C69 C70 N5 -0.1(6)
C68 C69 C70 C71 -179.3(4)
N5 C70 C71 C76 -11.6(5)
C69 C70 C71 C76 167.7(4)
N5 C70 C71 C72 169.0(4)
C69 C70 C71 C72 -11.7(5)
C76 C71 C72 C73 0.5(7)
C70 C71 C72 C73 179.9(4)
C71 C72 C73 C74 0.8(9)
C72 C73 C74 C75 -1.9(9)
C73 C74 C75 C76 1.8(7)
C73 C74 C75 C77 -177.7(5)
C74 C75 C76 C71 -0.5(6)
C77 C75 C76 C71 179.0(4)
C72 C71 C76 C75 -0.6(6)
C70 C71 C76 C75 179.9(3)
C74 C75 C77 C89 -85.6(6)
C76 C75 C77 C89 94.9(5)
C74 C75 C77 C78 93.3(5)
C76 C75 C77 C78 -86.2(5)
C89 C77 C78 C83 -0.7(7)
C75 C77 C78 C83 -179.6(4)
C89 C77 C78 C79 179.4(4)
C75 C77 C78 C79 0.5(6)
C77 C78 C79 C80 178.4(4)
C83 C78 C79 C80 -1.5(7)
C78 C79 C80 C81 0.3(7)
C79 C80 C81 C82 0.4(8)
C80 C81 C82 C83 0.2(8)
C77 C78 C83 N6 1.0(7)
C79 C78 C83 N6 -179.1(5)
C77 C78 C83 C82 -177.9(4)
C79 C78 C83 C82 2.0(7)
C81 C82 C83 N6 179.8(5)
C81 C82 C83 C78 -1.3(7)
N6 C84 C85 C86 179.1(5)
C89 C84 C85 C86 0.7(8)
C84 C85 C86 C87 1.0(8)
C85 C86 C87 C88 -1.8(8)
C86 C87 C88 C89 0.8(8)
C78 C77 C89 C88 -179.8(5)
C75 C77 C89 C88 -0.8(7)
C78 C77 C89 C84 0.3(7)
C75 C77 C89 C84 179.2(4)
C87 C88 C89 C77 -179.1(5)
C87 C88 C89 C84 0.9(8)
N6 C84 C89 C77 -0.1(7)
C85 C84 C89 C77 178.3(5)
N6 C84 C89 C88 179.9(5)
C85 C84 C89 C88 -1.7(8)
C8 C13 N1 C1 0.4(6)
C12 C13 N1 C1 179.9(4)
C8 C13 N1 C14 -179.5(4)
C12 C13 N1 C14 0.0(6)
C2 C1 N1 C13 178.7(4)
C6 C1 N1 C13 -0.6(6)
C2 C1 N1 C14 -1.4(6)
C6 C1 N1 C14 179.3(4)
C24 C25 N2 C21 0.5(5)
C26 C25 N2 C21 -179.6(3)
C22 C21 N2 C25 -1.3(5)
C19 C21 N2 C25 -179.9(3)
C40 C39 N3 C38 -171.4(4)
C44 C39 N3 C38 7.9(5)
C40 C39 N3 C45 8.1(6)
C44 C39 N3 C45 -172.6(4)
C37 C38 N3 C39 174.0(4)
C33 C38 N3 C39 -3.8(5)
C37 C38 N3 C45 -5.5(6)
C33 C38 N3 C45 176.6(4)
C47 C46 N4 C58 172.2(4)
C51 C46 N4 C58 -6.9(6)
C47 C46 N4 C59 -8.3(7)
C51 C46 N4 C59 172.6(5)
C57 C58 N4 C46 -170.3(4)
C53 C58 N4 C46 7.2(6)
C57 C58 N4 C59 10.2(7)
C53 C58 N4 C59 -172.3(4)
C69 C70 N5 C66 0.4(5)
C71 C70 N5 C66 179.7(3)
C67 C66 N5 C70 -0.9(5)
C64 C66 N5 C70 176.7(3)
C78 C83 N6 C84 -0.9(7)
C82 C83 N6 C84 178.0(5)
C78 C83 N6 C90 178.1(5)
C82 C83 N6 C90 -3.0(8)
C85 C84 N6 C83 -177.9(5)
C89 C84 N6 C83 0.5(7)
C85 C84 N6 C90 3.0(8)
C89 C84 N6 C90 -178.6(5)
